data_1519730
loop_
_publ_author_name
'Skabara, Peter J.'
'Coles, Simon J.'
'Hursthouse, Michael B.'

_publ_section_title
;
 C17H12N2O4S5
;
_journal_name_full 'Crystal Structure Report Archive'
_journal_page_first 1004
_journal_year 2004
_chemical_formula_moiety 'C17 H12 N2 O4 S5'
_chemical_formula_sum 'C17 H12 N2 O4 S5'
_chemical_formula_weight 468.59
_space_group_IT_number 15
_symmetry_cell_setting monoclinic
_symmetry_space_group_name_Hall '-C 2yc'
_symmetry_space_group_name_H-M 'C 1 2/c 1'
_atom_sites_solution_hydrogens geom
_atom_sites_solution_primary direct
_atom_sites_solution_secondary difmap
_cell_angle_alpha 90.00
_cell_angle_beta 95.146(3)
_cell_angle_gamma 90.00
_cell_formula_units_Z 4
_cell_length_a 24.1967(16)
_cell_length_b 10.5977(7)
_cell_length_c 7.5551(4)
_cell_measurement_reflns_used 22736
_cell_measurement_temperature 120(2)
_cell_measurement_theta_max 27.48
_cell_measurement_theta_min 2.91
_cell_volume 1929.5(2)
_computing_cell_refinement 'DENZO and COLLECT'
_computing_data_collection
;
'DENZO (Otwinowski and Minor, 1997) & COLLECT (Hooft, 1998) '
;
_computing_data_reduction 'DENZO and COLLECT'
_computing_publication_material SHELXL-97
_computing_structure_refinement 'SHELXL-97 (Sheldrick, 2008)'
_computing_structure_solution 'SHELXS-97 (Sheldrick, 2008)'
_diffrn_ambient_temperature 120(2)
_diffrn_measured_fraction_theta_full 0.996
_diffrn_measured_fraction_theta_max 0.996
_diffrn_measurement_device_type 'Enraf Nonius KappaCCD area detector'
_diffrn_measurement_method '\w and \f scans to fill Ewald sphere'
_diffrn_radiation_monochromator '10cm confocal mirrors'
_diffrn_radiation_source 'Enraf Nonius FR591 rotating anode'
_diffrn_radiation_type MoK\a
_diffrn_radiation_wavelength 0.71073
_diffrn_reflns_av_R_equivalents 0.0832
_diffrn_reflns_av_sigmaI/netI 0.0566
_diffrn_reflns_limit_h_max 31
_diffrn_reflns_limit_h_min -31
_diffrn_reflns_limit_k_max 13
_diffrn_reflns_limit_k_min -13
_diffrn_reflns_limit_l_max 9
_diffrn_reflns_limit_l_min -9
_diffrn_reflns_number 9993
_diffrn_reflns_theta_full 27.50
_diffrn_reflns_theta_max 27.50
_diffrn_reflns_theta_min 3.18
_exptl_absorpt_coefficient_mu 0.629
_exptl_absorpt_correction_T_max 0.9937
_exptl_absorpt_correction_T_min 0.9398
_exptl_absorpt_correction_type multi-scan
_exptl_absorpt_process_details 'SORTAV (R.H. Blessing, 1997)'
_exptl_crystal_colour yellow
_exptl_crystal_density_diffrn 1.613
_exptl_crystal_density_method 'not measured'
_exptl_crystal_description blade
_exptl_crystal_F_000 960
_exptl_crystal_size_max 0.10
_exptl_crystal_size_mid 0.04
_exptl_crystal_size_min 0.01
_refine_diff_density_max 0.361
_refine_diff_density_min -0.397
_refine_diff_density_rms 0.075
_refine_ls_extinction_method none
_refine_ls_goodness_of_fit_ref 1.055
_refine_ls_hydrogen_treatment constr
_refine_ls_matrix_type full
_refine_ls_number_parameters 128
_refine_ls_number_reflns 2200
_refine_ls_number_restraints 0
_refine_ls_restrained_S_all 1.055
_refine_ls_R_factor_all 0.0629
_refine_ls_R_factor_gt 0.0415
_refine_ls_shift/su_max 0.000
_refine_ls_shift/su_mean 0.000
_refine_ls_structure_factor_coef Fsqd
_refine_ls_weighting_details 'calc w=1/[\s^2^(Fo^2^)+(0.0459P)^2^+1.0508P] where P=(Fo^2^+2Fc^2^)/3'
_refine_ls_weighting_scheme calc
_refine_ls_wR_factor_gt 0.0930
_refine_ls_wR_factor_ref 0.1015
_reflns_number_gt 1714
_reflns_number_total 2200
_reflns_threshold_expression >2\s(I)
_cod_data_source_file eCrystal-1004.cif
_cod_data_source_block s92
_cod_depositor_comments
;
Citation :
Skabara, Peter J. and Coles, Simon J. and Hursthouse, Michael B. (2004) 
University of Southampton, Crystal Structure Report Archive. 
(doi:10.5258/ecrystals/1004)

More at:
http://ecrystals.chem.soton.ac.uk/1004/

The following automatic conversions were performed:

'_symmetry_cell_setting' value 'Monoclinic' changed to 'monoclinic'
according to the built-in table from CIF Core dictionary named
'cif_core.dic' version 2.4.1 from 2010-06-29.

Automatic conversion script
Id: cif_fix_values 3392 2015-05-12 13:50:21Z andrius 
;
_cod_original_sg_symbol_H-M C2/c
_cod_database_code 1519730

loop_
_symmetry_equiv_pos_as_xyz
'x, y, z'
'-x, y, -z+1/2'
'x+1/2, y+1/2, z'
'-x+1/2, y+1/2, -z+1/2'
'-x, -y, -z'
'x, -y, z-1/2'
'-x+1/2, -y+1/2, -z'
'x+1/2, -y+1/2, z-1/2'

loop_
_atom_site_label
_atom_site_type_symbol
_atom_site_fract_x
_atom_site_fract_y
_atom_site_fract_z
_atom_site_U_iso_or_equiv
_atom_site_adp_type
_atom_site_occupancy
_atom_site_symmetry_multiplicity
_atom_site_calc_flag
_atom_site_refinement_flags
_atom_site_disorder_assembly
_atom_site_disorder_group
C1 C 0.0000 0.1085(3) 0.2500 0.0204(7) Uani 1 2 d S . .
C2 C -0.02603(10) -0.13059(19) 0.2093(3) 0.0204(5) Uani 1 1 d . . .
C3 C -0.11093(10) -0.2831(2) 0.3142(3) 0.0263(6) Uani 1 1 d . . .
H3A H -0.0895 -0.2926 0.4313 0.032 Uiso 1 1 calc R . .
H3B H -0.1354 -0.2085 0.3183 0.032 Uiso 1 1 calc R . .
C4 C -0.14452(10) -0.3997(2) 0.2684(3) 0.0217(5) Uani 1 1 d . . .
C5 C -0.12193(11) -0.5189(2) 0.3050(3) 0.0236(5) Uani 1 1 d . . .
H5 H -0.0857 -0.5256 0.3638 0.028 Uiso 1 1 calc R . .
C6 C -0.15131(10) -0.6281(2) 0.2572(3) 0.0240(5) Uani 1 1 d . . .
H6 H -0.1352 -0.7084 0.2843 0.029 Uiso 1 1 calc R . .
C7 C -0.20394(10) -0.6203(2) 0.1704(3) 0.0222(5) Uani 1 1 d . . .
H7 H -0.2244 -0.6942 0.1363 0.027 Uiso 1 1 calc R . .
C8 C -0.22598(9) -0.5011(2) 0.1345(3) 0.0206(5) Uani 1 1 d . . .
C9 C -0.19713(10) -0.3913(2) 0.1807(3) 0.0227(5) Uani 1 1 d . . .
H9 H -0.2133 -0.3113 0.1524 0.027 Uiso 1 1 calc R . .
N1 N -0.28111(8) -0.49198(18) 0.0364(3) 0.0257(5) Uani 1 1 d . . .
O1 O -0.30448(7) -0.58932(17) -0.0167(2) 0.0374(5) Uani 1 1 d . . .
O2 O -0.30160(8) -0.38710(17) 0.0102(3) 0.0425(5) Uani 1 1 d . . .
S1 S 0.0000 0.26386(8) 0.2500 0.0256(2) Uani 1 2 d S . .
S2 S -0.05590(2) 0.01747(5) 0.16491(8) 0.02177(17) Uani 1 1 d . . .
S3 S -0.06416(3) -0.26521(5) 0.13814(8) 0.02370(17) Uani 1 1 d . . .

loop_
_atom_site_aniso_label
_atom_site_aniso_U_11
_atom_site_aniso_U_22
_atom_site_aniso_U_33
_atom_site_aniso_U_23
_atom_site_aniso_U_13
_atom_site_aniso_U_12
C1 0.0168(16) 0.0260(17) 0.0190(16) 0.000 0.0050(13) 0.000
C2 0.0210(12) 0.0181(11) 0.0225(12) 0.0013(9) 0.0041(10) -0.0007(9)
C3 0.0264(13) 0.0254(13) 0.0275(13) -0.0049(10) 0.0049(11) -0.0074(10)
C4 0.0239(12) 0.0227(12) 0.0193(11) -0.0030(9) 0.0063(10) -0.0044(10)
C5 0.0244(12) 0.0288(12) 0.0176(12) 0.0021(10) 0.0012(10) 0.0001(10)
C6 0.0270(13) 0.0197(11) 0.0248(12) 0.0042(9) 0.0006(10) 0.0021(10)
C7 0.0264(13) 0.0165(11) 0.0240(12) 0.0001(9) 0.0032(10) -0.0042(10)
C8 0.0174(11) 0.0246(12) 0.0203(12) -0.0004(9) 0.0042(9) -0.0007(10)
C9 0.0251(13) 0.0175(11) 0.0262(12) 0.0002(9) 0.0062(10) -0.0005(10)
N1 0.0215(10) 0.0226(11) 0.0329(12) 0.0039(9) 0.0025(9) 0.0001(9)
O1 0.0255(10) 0.0295(10) 0.0550(12) -0.0034(9) -0.0079(9) -0.0063(8)
O2 0.0278(11) 0.0290(10) 0.0687(14) 0.0103(9) -0.0077(10) 0.0049(8)
S1 0.0294(5) 0.0179(4) 0.0304(5) 0.000 0.0071(4) 0.000
S2 0.0181(3) 0.0202(3) 0.0265(3) 0.0016(2) -0.0008(2) 0.0013(2)
S3 0.0228(3) 0.0223(3) 0.0262(3) -0.0044(2) 0.0039(2) -0.0059(2)

loop_
_atom_type_symbol
_atom_type_description
_atom_type_scat_dispersion_real
_atom_type_scat_dispersion_imag
_atom_type_scat_source
C C 0.0033 0.0016 'International Tables Vol C Tables 4.2.6.8 and 6.1.1.4'
H H 0.0000 0.0000 'International Tables Vol C Tables 4.2.6.8 and 6.1.1.4'
N N 0.0061 0.0033 'International Tables Vol C Tables 4.2.6.8 and 6.1.1.4'
O O 0.0106 0.0060 'International Tables Vol C Tables 4.2.6.8 and 6.1.1.4'
S S 0.1246 0.1234 'International Tables Vol C Tables 4.2.6.8 and 6.1.1.4'

loop_
_geom_angle_atom_site_label_1
_geom_angle_atom_site_label_2
_geom_angle_atom_site_label_3
_geom_angle
_geom_angle_site_symmetry_1
_geom_angle_site_symmetry_3
S1 C1 S2 123.74(9) . .
S1 C1 S2 123.74(9) . 2
S2 C1 S2 112.53(18) . 2
C2 C2 S2 116.10(8) 2 .
C2 C2 S3 125.58(8) 2 .
S2 C2 S3 118.27(13) . .
C4 C3 S3 105.94(15) . .
C4 C3 H3A 110.5 . .
S3 C3 H3A 110.5 . .
C4 C3 H3B 110.5 . .
S3 C3 H3B 110.5 . .
H3A C3 H3B 108.7 . .
C9 C4 C5 118.7(2) . .
C9 C4 C3 120.8(2) . .
C5 C4 C3 120.4(2) . .
C6 C5 C4 121.4(2) . .
C6 C5 H5 119.3 . .
C4 C5 H5 119.3 . .
C7 C6 C5 120.1(2) . .
C7 C6 H6 119.9 . .
C5 C6 H6 119.9 . .
C6 C7 C8 118.0(2) . .
C6 C7 H7 121.0 . .
C8 C7 H7 121.0 . .
C9 C8 C7 122.6(2) . .
C9 C8 N1 119.0(2) . .
C7 C8 N1 118.3(2) . .
C4 C9 C8 119.2(2) . .
C4 C9 H9 120.4 . .
C8 C9 H9 120.4 . .
O2 N1 O1 122.8(2) . .
O2 N1 C8 118.5(2) . .
O1 N1 C8 118.71(19) . .
C1 S2 C2 97.63(12) . .
C2 S3 C3 101.73(11) . .

loop_
_geom_bond_atom_site_label_1
_geom_bond_atom_site_label_2
_geom_bond_distance
_geom_bond_site_symmetry_2
C1 S1 1.646(3) .
C1 S2 1.7370(19) .
C1 S2 1.7370(19) 2
C2 C2 1.351(5) 2
C2 S2 1.747(2) .
C2 S3 1.757(2) .
C3 C4 1.503(3) .
C3 S3 1.832(2) .
C3 H3A 0.9900 .
C3 H3B 0.9900 .
C4 C9 1.384(3) .
C4 C5 1.394(3) .
C5 C6 1.389(3) .
C5 H5 0.9500 .
C6 C7 1.382(3) .
C6 H6 0.9500 .
C7 C8 1.388(3) .
C7 H7 0.9500 .
C8 C9 1.385(3) .
C8 N1 1.470(3) .
C9 H9 0.9500 .
N1 O2 1.226(2) .
N1 O1 1.226(3) .

loop_
_geom_torsion_atom_site_label_1
_geom_torsion_atom_site_label_2
_geom_torsion_atom_site_label_3
_geom_torsion_atom_site_label_4
_geom_torsion
_geom_torsion_site_symmetry_1
_geom_torsion_site_symmetry_2
_geom_torsion_site_symmetry_3
_geom_torsion_site_symmetry_4
S3 C3 C4 C9 -97.4(2) . . . .
S3 C3 C4 C5 79.0(2) . . . .
C9 C4 C5 C6 -0.8(3) . . . .
C3 C4 C5 C6 -177.3(2) . . . .
C4 C5 C6 C7 0.5(4) . . . .
C5 C6 C7 C8 -0.4(3) . . . .
C6 C7 C8 C9 0.7(4) . . . .
C6 C7 C8 N1 177.8(2) . . . .
C5 C4 C9 C8 1.0(3) . . . .
C3 C4 C9 C8 177.5(2) . . . .
C7 C8 C9 C4 -1.0(4) . . . .
N1 C8 C9 C4 -178.1(2) . . . .
C9 C8 N1 O2 -5.5(3) . . . .
C7 C8 N1 O2 177.3(2) . . . .
C9 C8 N1 O1 174.1(2) . . . .
C7 C8 N1 O1 -3.1(3) . . . .
S1 C1 S2 C2 179.75(7) . . . .
S2 C1 S2 C2 -0.25(7) 2 . . .
C2 C2 S2 C1 0.9(3) 2 . . .
S3 C2 S2 C1 -176.67(12) . . . .
C2 C2 S3 C3 101.8(3) 2 . . .
S2 C2 S3 C3 -80.93(15) . . . .
C4 C3 S3 C2 -178.15(17) . . . .
